data_7118003
loop_
_publ_author_name
'Chao-Wei Zhao'
'Yan-An Li'
'Xue-Ru Wang'
'Gong-Jun Chen'
'Qi-Kui Liu'
'Jian-Ping Ma'
'Yu-Bin Dong'

_publ_section_title
;
 Fabrication of Cd(II)-MOF-based ternary photocatalytic composite
 materials for H2 production via a gel-to-crystal approach
;
_journal_name_full Chem.Commun.
_journal_page_first 15906
_journal_paper_doi 10.1039/C5cc06291H
_journal_volume 51
_journal_year 2015
_chemical_formula_sum 'C50 H44 B2 Cd F8 N12 O2'
_chemical_formula_weight 1130.99
_chemical_name_systematic
; 
 ? 
;
_space_group_IT_number 96
_symmetry_cell_setting tetragonal
_symmetry_space_group_name_Hall 'P 4nw 2abw'
_symmetry_space_group_name_H-M 'P 43 21 2'
_atom_sites_solution_hydrogens geom
_atom_sites_solution_primary direct
_atom_sites_solution_secondary difmap
_audit_creation_method SHELXL-97
_audit_update_record
;
2015-05-06 deposited with the CCDC.
2015-09-04 downloaded from the CCDC.
;
_cell_angle_alpha 90.00
_cell_angle_beta 90.00
_cell_angle_gamma 90.00
_cell_formula_units_Z 4
_cell_length_a 15.9333(6)
_cell_length_b 15.9333(6)
_cell_length_c 21.1312(14)
_cell_measurement_reflns_used 5015
_cell_measurement_temperature 100.00(10)
_cell_measurement_theta_max 70.6890
_cell_measurement_theta_min 4.1700
_cell_volume 5364.6(5)
_computing_cell_refinement
;
CrysAlisPro, Agilent Technologies,
Version 1.171.37.34k (release 13-08-2014 CrysAlis171 .NET)
(compiled Aug 13 2014,16:31:05)
;
_computing_data_collection
;
CrysAlisPro, Agilent Technologies,
Version 1.171.37.34k (release 13-08-2014 CrysAlis171 .NET)
(compiled Aug 13 2014,16:31:05)
;
_computing_data_reduction
;
CrysAlisPro, Agilent Technologies,
Version 1.171.37.34k (release 13-08-2014 CrysAlis171 .NET)
(compiled Aug 13 2014,16:31:05)
;
_computing_molecular_graphics 'Bruker SHELXTL'
_computing_publication_material 'Bruker SHELXTL'
_computing_structure_refinement 'SHELXL-97 (Sheldrick, 1997)'
_computing_structure_solution 'SHELXS-97 (Sheldrick, 1990)'
_diffrn_ambient_environment N~2~
_diffrn_ambient_temperature 100.00(10)
_diffrn_detector 'CCD plate'
_diffrn_detector_area_resol_mean 16.0793
_diffrn_detector_type Eos
_diffrn_measured_fraction_theta_full 0.997
_diffrn_measured_fraction_theta_max 0.997
_diffrn_measurement_device 'four-circle diffractometer'
_diffrn_measurement_device_type 'SuperNova, Dual, Cu at zero, Eos'
_diffrn_measurement_method '\w scans'
_diffrn_radiation_monochromator mirror
_diffrn_radiation_probe x-ray
_diffrn_radiation_type 'Cu K\a'
_diffrn_radiation_wavelength 1.54184
_diffrn_reflns_av_R_equivalents 0.0345
_diffrn_reflns_av_sigmaI/netI 0.0411
_diffrn_reflns_limit_h_max 19
_diffrn_reflns_limit_h_min -17
_diffrn_reflns_limit_k_max 12
_diffrn_reflns_limit_k_min -18
_diffrn_reflns_limit_l_max 25
_diffrn_reflns_limit_l_min -22
_diffrn_reflns_number 14262
_diffrn_reflns_theta_full 67.06
_diffrn_reflns_theta_max 67.06
_diffrn_reflns_theta_min 3.47
_diffrn_source 'sealed X-ray tube'
_diffrn_source_type 'SuperNova (Cu) X-ray Source'
_diffrn_standards_decay_% none
_diffrn_standards_interval_count 1.0000
_diffrn_standards_interval_time 1.9000
_diffrn_standards_number 14907
_exptl_absorpt_coefficient_mu 3.935
_exptl_absorpt_correction_T_max 1.00000
_exptl_absorpt_correction_T_min 0.67090
_exptl_absorpt_correction_type multi-scan
_exptl_absorpt_process_details
;
CrysAlisPro, Agilent Technologies,
Version 1.171.37.34k (release 13-08-2014 CrysAlis171 .NET)
(compiled Aug 13 2014,16:31:05)
Empirical absorption correction using spherical harmonics,
 implemented in SCALE3 ABSPACK scaling algorithm.
Empirical absorption correction using spherical harmonics,
 implemented in SCALE3 ABSPACK scaling algorithm.
;
_exptl_crystal_colour 'clear light colourless'
_exptl_crystal_density_diffrn 1.400
_exptl_crystal_density_method 'not measured'
_exptl_crystal_description block
_exptl_crystal_F_000 2296
_exptl_crystal_size_max 0.2000
_exptl_crystal_size_mid 0.1200
_exptl_crystal_size_min 0.0800
_refine_diff_density_max 3.365
_refine_diff_density_min -2.921
_refine_diff_density_rms 0.160
_refine_ls_abs_structure_details 'Flack H D (1983), Acta Cryst. A39, 876-881'
_refine_ls_abs_structure_Flack -0.06(2)
_refine_ls_extinction_method none
_refine_ls_goodness_of_fit_ref 1.043
_refine_ls_hydrogen_treatment constr
_refine_ls_matrix_type full
_refine_ls_number_parameters 380
_refine_ls_number_reflns 4716
_refine_ls_number_restraints 48
_refine_ls_restrained_S_all 1.045
_refine_ls_R_factor_all 0.1158
_refine_ls_R_factor_gt 0.0945
_refine_ls_shift/su_max 0.001
_refine_ls_shift/su_mean 0.000
_refine_ls_structure_factor_coef Fsqd
_refine_ls_weighting_details 'calc w=1/[\s^2^(Fo^2^)+(0.1108P)^2^+58.2485P] where P=(Fo^2^+2Fc^2^)/3'
_refine_ls_weighting_scheme calc
_refine_ls_wR_factor_gt 0.2324
_refine_ls_wR_factor_ref 0.2559
_reflns_number_gt 3985
_reflns_number_total 4716
_reflns_threshold_expression >2sigma(I)
_cod_data_source_file c5cc06291h2.cif
_cod_data_source_block exp_930
_cod_original_sg_symbol_H-M P4(3)2(1)2
_cod_database_code 7118003

loop_
_symmetry_equiv_pos_as_xyz
'x, y, z'
'-x, -y, z+1/2'
'-y+1/2, x+1/2, z+3/4'
'y+1/2, -x+1/2, z+1/4'
'-x+1/2, y+1/2, -z+3/4'
'x+1/2, -y+1/2, -z+1/4'
'y, x, -z'
'-y, -x, -z+1/2'

loop_
_atom_site_label
_atom_site_type_symbol
_atom_site_fract_x
_atom_site_fract_y
_atom_site_fract_z
_atom_site_U_iso_or_equiv
_atom_site_adp_type
_atom_site_occupancy
_atom_site_symmetry_multiplicity
_atom_site_calc_flag
_atom_site_refinement_flags
_atom_site_disorder_assembly
_atom_site_disorder_group
B1 B 0.6249(13) 0.6249(13) 0.0000 0.082(5) Uani 1 2 d SU . .
B2 B 0.2143(11) 0.2435(9) 0.0040(9) 0.047(6) Uani 0.50 1 d PDU . .
C1 C 0.3019(7) 0.4306(7) 0.1900(5) 0.044(2) Uani 1 1 d . . .
H1 H 0.3403 0.4379 0.1574 0.053 Uiso 1 1 calc R . .
C2 C 0.2534(7) 0.4653(8) 0.2888(5) 0.046(3) Uani 1 1 d . . .
H2 H 0.2575 0.4966 0.3259 0.056 Uiso 1 1 calc R . .
C3 C 0.1881(7) 0.4104(8) 0.2826(5) 0.047(3) Uani 1 1 d . . .
H3 H 0.1492 0.4058 0.3152 0.056 Uiso 1 1 calc R . .
C4 C 0.1782(8) 0.3607(8) 0.2283(5) 0.043(3) Uani 1 1 d . . .
C5 C 0.2389(7) 0.3749(7) 0.1816(5) 0.041(2) Uani 1 1 d . . .
H5 H 0.2358 0.3453 0.1438 0.049 Uiso 1 1 calc R . .
C6 C 0.1122(7) 0.2964(7) 0.2223(5) 0.041(2) Uani 1 1 d . . .
C7 C 0.0373(8) 0.3004(8) 0.2580(6) 0.058(3) Uani 1 1 d . . .
H7 H 0.0287 0.3449 0.2857 0.069 Uiso 1 1 calc R . .
C8 C -0.0216(8) 0.2403(9) 0.2521(7) 0.069(4) Uani 1 1 d . . .
H8 H -0.0708 0.2449 0.2756 0.083 Uiso 1 1 calc R . .
C9 C -0.0112(9) 0.1710(9) 0.2117(5) 0.057(3) Uani 1 1 d . . .
H9 H -0.0524 0.1299 0.2082 0.068 Uiso 1 1 calc R . .
C10 C 0.0633(7) 0.1663(7) 0.1772(5) 0.041(2) Uani 1 1 d . . .
C11 C 0.1228(7) 0.2276(7) 0.1828(5) 0.040(2) Uani 1 1 d . . .
H11 H 0.1720 0.2230 0.1594 0.048 Uiso 1 1 calc R . .
C12 C 0.0712(7) 0.0941(6) 0.1337(4) 0.038(2) Uani 1 1 d . . .
C13 C 0.1231(7) -0.0033(7) 0.0702(4) 0.037(2) Uani 1 1 d . . .
C14 C 0.1847(7) -0.0575(8) 0.0395(5) 0.045(2) Uani 1 1 d . . .
C15 C 0.2171(9) -0.0369(9) -0.0207(5) 0.058(4) Uani 1 1 d . . .
H15 H 0.1981 0.0102 -0.0425 0.069 Uiso 1 1 calc R . .
C16 C 0.2782(8) -0.0888(9) -0.0466(5) 0.054(3) Uani 1 1 d . . .
H16 H 0.3010 -0.0757 -0.0859 0.064 Uiso 1 1 calc R . .
C17 C 0.3057(8) -0.1597(8) -0.0148(5) 0.049(3) Uani 1 1 d . . .
H17 H 0.3455 -0.1943 -0.0336 0.059 Uiso 1 1 calc R . .
C18 C 0.2746(7) -0.1800(7) 0.0449(5) 0.042(3) Uani 1 1 d . . .
C19 C 0.2138(7) -0.1281(7) 0.0709(5) 0.040(2) Uani 1 1 d . . .
H19 H 0.1921 -0.1410 0.1106 0.048 Uiso 1 1 calc R . .
C20 C 0.3059(7) -0.2536(7) 0.0810(5) 0.043(3) Uani 1 1 d . . .
C21 C 0.2623(8) -0.2825(8) 0.1348(5) 0.049(3) Uani 1 1 d . . .
H21 H 0.2100 -0.2603 0.1451 0.059 Uiso 1 1 calc R . .
C22 C 0.2986(8) -0.3452(8) 0.1727(6) 0.050(3) Uani 1 1 d . . .
H22 H 0.2692 -0.3629 0.2083 0.060 Uiso 1 1 calc R . .
C23 C 0.4101(7) -0.3578(7) 0.1067(5) 0.042(2) Uani 1 1 d . . .
H23 H 0.4599 -0.3842 0.0955 0.050 Uiso 1 1 calc R . .
C24 C 0.3772(7) -0.2955(7) 0.0668(5) 0.041(3) Uani 1 1 d . . .
H24 H 0.4052 -0.2827 0.0295 0.050 Uiso 1 1 calc R . .
C25 C -0.011(2) 0.538(4) 0.419(3) 0.19(3) Uani 0.50 1 d PD . .
H25A H -0.0119 0.5311 0.4645 0.285 Uiso 0.50 1 calc PR . .
H25B H -0.0446 0.4951 0.4000 0.285 Uiso 0.50 1 calc PR . .
H25C H -0.0335 0.5922 0.4086 0.285 Uiso 0.50 1 calc PR . .
C26 C 0.852(4) 0.571(4) -0.004(2) 0.18(2) Uani 0.50 1 d PDU . .
H26A H 0.8505 0.6314 -0.0089 0.270 Uiso 0.50 1 calc PR . .
H26B H 0.8036 0.5475 -0.0246 0.270 Uiso 0.50 1 calc PR . .
H26C H 0.9019 0.5499 -0.0237 0.270 Uiso 0.50 1 calc PR . .
Cd1 Cd -0.06023(4) -0.06023(4) 0.0000 0.0382(3) Uani 1 2 d S . .
F1 F 0.6348(14) 0.5535(12) 0.0351(6) 0.151(8) Uani 0.75 1 d P . .
F2 F 0.5936(10) 0.6649(15) 0.0537(7) 0.139(8) Uani 0.75 1 d P . .
F3 F 0.7100(13) 0.6536(14) 0.0009(18) 0.126(9) Uani 0.50 1 d PU . .
F5 F 0.2608(7) 0.2628(7) 0.0522(4) 0.089(3) Uani 1 1 d DU . .
F6 F 0.1737(5) 0.1737(5) 0.0000 0.080(3) Uani 1 2 d SDU . .
F7 F 0.1554(15) 0.2983(15) -0.0028(16) 0.144(9) Uani 0.50 1 d PDU . .
N1 N 0.0396(6) -0.0076(6) 0.0684(4) 0.043(2) Uani 1 1 d . . .
N2 N 0.0079(6) 0.0547(6) 0.1089(4) 0.042(2) Uani 1 1 d . . .
N3 N 0.1448(5) 0.0594(6) 0.1110(4) 0.040(2) Uani 1 1 d . . .
N4 N 0.2259(6) 0.0831(7) 0.1295(5) 0.057(3) Uani 1 1 d . . .
H4A H 0.2557 0.0372 0.1379 0.086 Uiso 1 1 d R . .
H4B H 0.2503 0.1115 0.0982 0.086 Uiso 1 1 d R . .
N5 N 0.3120(6) 0.4763(6) 0.2437(4) 0.043(2) Uani 1 1 d . . .
N6 N 0.3716(6) -0.3804(6) 0.1609(4) 0.044(2) Uani 1 1 d . . .
O1 O 0.074(2) 0.532(3) 0.397(2) 0.21(3) Uani 0.50 1 d PD . .
H1A H 0.0802 0.5623 0.3658 0.310 Uiso 0.50 1 calc PR . .
O2 O 0.851(3) 0.550(3) 0.0622(19) 0.157(13) Uani 0.50 1 d PDU . .
H2A H 0.8854 0.5790 0.0811 0.235 Uiso 0.50 1 calc PR . .

loop_
_atom_site_aniso_label
_atom_site_aniso_U_11
_atom_site_aniso_U_22
_atom_site_aniso_U_33
_atom_site_aniso_U_23
_atom_site_aniso_U_13
_atom_site_aniso_U_12
B1 0.086(5) 0.086(5) 0.074(7) -0.001(4) 0.001(4) -0.003(5)
B2 0.046(8) 0.049(8) 0.047(7) -0.005(5) 0.000(5) -0.003(5)
C1 0.054(6) 0.047(6) 0.032(5) -0.006(5) 0.005(5) 0.004(6)
C2 0.055(7) 0.061(7) 0.023(5) -0.007(5) 0.001(5) 0.006(6)
C3 0.047(6) 0.058(7) 0.035(6) -0.006(5) 0.000(5) -0.007(6)
C4 0.049(6) 0.053(7) 0.028(5) -0.003(5) 0.001(5) -0.002(6)
C5 0.049(6) 0.044(6) 0.029(5) -0.005(4) 0.005(5) -0.002(5)
C6 0.044(6) 0.048(6) 0.030(5) -0.001(5) 0.006(4) 0.011(5)
C7 0.060(7) 0.067(8) 0.046(7) -0.022(6) 0.018(6) -0.010(6)
C8 0.061(7) 0.082(9) 0.063(8) -0.035(8) 0.032(7) -0.028(7)
C9 0.067(8) 0.064(8) 0.040(6) -0.022(6) 0.017(6) -0.024(7)
C10 0.041(5) 0.052(6) 0.031(5) -0.005(4) 0.006(5) 0.000(5)
C11 0.047(6) 0.051(6) 0.022(5) -0.002(5) 0.004(4) 0.007(5)
C12 0.047(6) 0.042(5) 0.025(4) -0.001(4) -0.002(4) 0.003(5)
C13 0.044(6) 0.048(6) 0.020(4) 0.004(4) -0.005(4) -0.002(5)
C14 0.050(6) 0.055(6) 0.030(5) 0.000(5) -0.002(5) 0.004(6)
C15 0.081(9) 0.069(9) 0.023(5) -0.001(5) -0.016(5) 0.027(7)
C16 0.060(7) 0.078(9) 0.022(5) 0.012(5) 0.008(5) 0.011(7)
C17 0.052(7) 0.069(8) 0.028(6) -0.005(5) -0.003(5) 0.013(6)
C18 0.045(6) 0.052(6) 0.030(5) -0.001(5) -0.010(5) 0.003(5)
C19 0.045(6) 0.050(6) 0.026(5) 0.009(5) 0.001(4) -0.004(5)
C20 0.052(6) 0.047(6) 0.030(5) -0.008(5) -0.005(5) 0.003(5)
C21 0.048(6) 0.062(8) 0.036(6) 0.010(5) 0.000(5) 0.018(6)
C22 0.057(7) 0.057(7) 0.036(6) 0.001(5) 0.000(5) 0.014(6)
C23 0.049(6) 0.048(6) 0.029(5) -0.001(5) 0.003(5) -0.002(5)
C24 0.053(6) 0.046(6) 0.026(5) -0.005(4) -0.008(4) 0.001(5)
C25 0.10(4) 0.23(8) 0.25(8) 0.02(6) 0.00(4) -0.05(4)
C26 0.18(2) 0.18(2) 0.18(2) 0.000(5) 0.001(5) -0.001(5)
Cd1 0.0431(4) 0.0431(4) 0.0284(5) -0.0005(3) 0.0005(3) -0.0032(5)
F1 0.25(2) 0.141(15) 0.063(8) 0.057(10) -0.038(11) -0.069(15)
F2 0.095(10) 0.25(2) 0.073(9) -0.027(12) -0.001(8) -0.046(13)
F3 0.098(9) 0.103(15) 0.18(2) 0.03(2) 0.03(2) -0.024(11)
F5 0.102(5) 0.097(5) 0.067(4) -0.010(4) 0.000(4) -0.015(4)
F6 0.086(3) 0.086(3) 0.069(5) 0.004(3) -0.004(3) -0.010(4)
F7 0.142(10) 0.144(10) 0.148(10) -0.002(5) 0.001(5) -0.002(5)
N1 0.054(6) 0.042(5) 0.032(4) 0.001(4) 0.001(4) -0.001(4)
N2 0.049(5) 0.044(5) 0.033(4) 0.003(4) 0.004(4) -0.003(5)
N3 0.049(5) 0.050(5) 0.022(4) -0.013(4) -0.005(3) -0.005(5)
N4 0.050(5) 0.081(8) 0.041(5) -0.019(5) -0.005(4) -0.003(5)
N5 0.044(5) 0.048(5) 0.037(5) -0.005(4) -0.004(4) 0.007(4)
N6 0.044(5) 0.047(5) 0.040(5) 0.001(4) 0.000(4) 0.007(4)
O1 0.19(4) 0.22(4) 0.22(4) -0.14(4) 0.15(3) -0.12(3)
O2 0.155(14) 0.158(14) 0.158(14) -0.001(5) 0.003(5) -0.003(5)

loop_
_atom_type_symbol
_atom_type_description
_atom_type_scat_dispersion_real
_atom_type_scat_dispersion_imag
_atom_type_scat_source
C C 0.0181 0.0091 'International Tables Vol C Tables 4.2.6.8 and 6.1.1.4'
H H 0.0000 0.0000 'International Tables Vol C Tables 4.2.6.8 and 6.1.1.4'
B B 0.0090 0.0039 'International Tables Vol C Tables 4.2.6.8 and 6.1.1.4'
N N 0.0311 0.0180 'International Tables Vol C Tables 4.2.6.8 and 6.1.1.4'
O O 0.0492 0.0322 'International Tables Vol C Tables 4.2.6.8 and 6.1.1.4'
F F 0.0727 0.0534 'International Tables Vol C Tables 4.2.6.8 and 6.1.1.4'
Cd Cd 0.1185 4.6533 'International Tables Vol C Tables 4.2.6.8 and 6.1.1.4'

loop_
_geom_angle_atom_site_label_1
_geom_angle_atom_site_label_2
_geom_angle_atom_site_label_3
_geom_angle
_geom_angle_site_symmetry_1
_geom_angle_site_symmetry_3
F1 B1 F1 119(3) 7 .
F1 B1 F2 88.9(13) 7 7
F1 B1 F2 95.2(12) . 7
F1 B1 F2 95.2(12) 7 .
F1 B1 F2 88.9(13) . .
F2 B1 F2 172(3) 7 .
F1 B1 F3 98.6(15) 7 7
F1 B1 F3 139.4(19) . 7
F2 B1 F3 101(2) 7 7
F2 B1 F3 72.0(19) . 7
F1 B1 F3 139.4(19) 7 .
F1 B1 F3 98.6(15) . .
F2 B1 F3 72.0(19) 7 .
F2 B1 F3 101(2) . .
F3 B1 F3 53(2) 7 .
B2 B2 F7 159(4) 7 .
B2 B2 F6 74.7(9) 7 .
F7 B2 F6 102.2(16) . .
B2 B2 F5 88(2) 7 .
F7 B2 F5 110(2) . .
F6 B2 F5 122.9(15) . .
B2 B2 F5 64(2) 7 7
F7 B2 F5 100(2) . 7
F6 B2 F5 112.4(12) . 7
F5 B2 F5 107.1(13) . 7
B2 B2 F7 14(3) 7 7
F7 B2 F7 172.2(15) . 7
F6 B2 F7 73.8(12) . 7
F5 B2 F7 77.7(14) . 7
F5 B2 F7 76.0(13) 7 7
C5 C1 N5 123.4(10) . .
C5 C1 H1 118.3 . .
N5 C1 H1 118.3 . .
N5 C2 C3 122.9(10) . .
N5 C2 H2 118.5 . .
C3 C2 H2 118.5 . .
C2 C3 C4 121.8(11) . .
C2 C3 H3 119.1 . .
C4 C3 H3 119.1 . .
C5 C4 C3 114.0(11) . .
C5 C4 C6 123.0(10) . .
C3 C4 C6 123.0(10) . .
C1 C5 C4 121.8(10) . .
C1 C5 H5 119.1 . .
C4 C5 H5 119.1 . .
C11 C6 C7 117.3(11) . .
C11 C6 C4 121.0(10) . .
C7 C6 C4 121.7(10) . .
C8 C7 C6 120.5(11) . .
C8 C7 H7 119.7 . .
C6 C7 H7 119.7 . .
C7 C8 C9 122.2(12) . .
C7 C8 H8 118.9 . .
C9 C8 H8 118.9 . .
C10 C9 C8 117.3(11) . .
C10 C9 H9 121.3 . .
C8 C9 H9 121.3 . .
C11 C10 C9 120.5(10) . .
C11 C10 C12 123.4(10) . .
C9 C10 C12 116.1(10) . .
C10 C11 C6 122.2(10) . .
C10 C11 H11 118.9 . .
C6 C11 H11 118.9 . .
N2 C12 N3 108.9(8) . .
N2 C12 C10 124.1(10) . .
N3 C12 C10 126.9(10) . .
N1 C13 N3 108.0(9) . .
N1 C13 C14 128.9(10) . .
N3 C13 C14 123.0(10) . .
C19 C14 C15 119.9(11) . .
C19 C14 C13 119.6(9) . .
C15 C14 C13 120.5(11) . .
C16 C15 C14 118.2(11) . .
C16 C15 H15 120.9 . .
C14 C15 H15 120.9 . .
C17 C16 C15 121.1(10) . .
C17 C16 H16 119.4 . .
C15 C16 H16 119.4 . .
C16 C17 C18 121.0(11) . .
C16 C17 H17 119.5 . .
C18 C17 H17 119.5 . .
C19 C18 C17 118.0(11) . .
C19 C18 C20 120.1(10) . .
C17 C18 C20 121.9(11) . .
C14 C19 C18 121.9(10) . .
C14 C19 H19 119.1 . .
C18 C19 H19 119.1 . .
C24 C20 C21 115.6(11) . .
C24 C20 C18 123.9(11) . .
C21 C20 C18 120.4(10) . .
C22 C21 C20 119.2(11) . .
C22 C21 H21 120.4 . .
C20 C21 H21 120.4 . .
N6 C22 C21 124.1(11) . .
N6 C22 H22 118.0 . .
C21 C22 H22 118.0 . .
N6 C23 C24 122.0(10) . .
N6 C23 H23 119.0 . .
C24 C23 H23 119.0 . .
C20 C24 C23 122.0(11) . .
C20 C24 H24 119.0 . .
C23 C24 H24 119.0 . .
O1 C25 H25A 109.5 . .
O1 C25 H25B 109.5 . .
H25A C25 H25B 109.5 . .
O1 C25 H25C 109.5 . .
H25A C25 H25C 109.5 . .
H25B C25 H25C 109.5 . .
O2 C26 H26A 109.5 . .
O2 C26 H26B 109.5 . .
H26A C26 H26B 109.5 . .
O2 C26 H26C 109.5 . .
H26A C26 H26C 109.5 . .
H26B C26 H26C 109.5 . .
N1 Cd1 N1 83.7(4) 7 .
N1 Cd1 N6 87.9(3) 7 3_444
N1 Cd1 N6 159.9(3) . 3_444
N1 Cd1 N6 159.9(3) 7 6_445
N1 Cd1 N6 87.9(3) . 6_445
N6 Cd1 N6 105.4(4) 3_444 6_445
N1 Cd1 N5 87.7(3) 7 6_455
N1 Cd1 N5 110.0(3) . 6_455
N6 Cd1 N5 87.8(3) 3_444 6_455
N6 Cd1 N5 78.0(3) 6_445 6_455
N1 Cd1 N5 110.0(3) 7 3_544
N1 Cd1 N5 87.7(3) . 3_544
N6 Cd1 N5 78.0(3) 3_444 3_544
N6 Cd1 N5 87.8(3) 6_445 3_544
N5 Cd1 N5 156.6(4) 6_455 3_544
B1 F2 F3 55.0(15) . 7
F3 F3 B1 63.6(10) 7 .
F3 F3 F2 95(3) 7 7
B1 F3 F2 53.0(12) . 7
B2 F5 B2 28.0(15) . 7
B2 F6 B2 30.5(18) 7 .
B2 F7 B2 7.1(15) . 7
C13 N1 N2 107.8(9) . .
C13 N1 Cd1 136.4(7) . .
N2 N1 Cd1 113.0(6) . .
C12 N2 N1 108.0(8) . .
C13 N3 C12 107.3(8) . .
C13 N3 N4 127.4(9) . .
C12 N3 N4 125.3(9) . .
N3 N4 H4A 109.0 . .
N3 N4 H4B 109.5 . .
H4A N4 H4B 109.5 . .
C2 N5 C1 116.1(10) . .
C2 N5 Cd1 127.7(7) . 4
C1 N5 Cd1 116.0(7) . 4
C22 N6 C23 116.6(10) . .
C22 N6 Cd1 115.2(7) . 4_545
C23 N6 Cd1 124.9(7) . 4_545
C25 O1 H1A 109.5 . .
C26 O2 H2A 109.5 . .

loop_
_geom_bond_atom_site_label_1
_geom_bond_atom_site_label_2
_geom_bond_distance
_geom_bond_site_symmetry_2
B1 F1 1.37(2) 7
B1 F1 1.37(2) .
B1 F2 1.393(17) 7
B1 F2 1.393(17) .
B1 F3 1.43(3) 7
B1 F3 1.43(3) .
B2 B2 0.68(4) 7
B2 F7 1.289(10) .
B2 F6 1.289(10) .
B2 F5 1.298(10) .
B2 F5 1.44(2) 7
B2 F7 1.94(4) 7
C1 C5 1.351(16) .
C1 N5 1.358(14) .
C1 H1 0.9300 .
C2 N5 1.347(14) .
C2 C3 1.365(17) .
C2 H2 0.9300 .
C3 C4 1.403(15) .
C3 H3 0.9300 .
C4 C5 1.401(15) .
C4 C6 1.473(17) .
C5 H5 0.9300 .
C6 C11 1.389(15) .
C6 C7 1.413(16) .
C7 C8 1.346(17) .
C7 H7 0.9300 .
C8 C9 1.405(17) .
C8 H8 0.9300 .
C9 C10 1.396(16) .
C9 H9 0.9300 .
C10 C11 1.365(15) .
C10 C12 1.478(14) .
C11 H11 0.9300 .
C12 N2 1.299(13) .
C12 N3 1.381(13) .
C13 N1 1.332(14) .
C13 N3 1.364(13) .
C13 C14 1.459(15) .
C14 C19 1.386(16) .
C14 C15 1.414(16) .
C15 C16 1.388(18) .
C15 H15 0.9300 .
C16 C17 1.385(17) .
C16 H16 0.9300 .
C17 C18 1.394(16) .
C17 H17 0.9300 .
C18 C19 1.387(16) .
C18 C20 1.486(16) .
C19 H19 0.9300 .
C20 C24 1.351(16) .
C20 C21 1.410(16) .
C21 C22 1.405(16) .
C21 H21 0.9300 .
C22 N6 1.315(15) .
C22 H22 0.9300 .
C23 N6 1.349(14) .
C23 C24 1.404(15) .
C23 H23 0.9300 .
C24 H24 0.9300 .
C25 O1 1.443(10) .
C25 H25A 0.9600 .
C25 H25B 0.9600 .
C25 H25C 0.9600 .
C26 O2 1.448(10) .
C26 H26A 0.9600 .
C26 H26B 0.9600 .
C26 H26C 0.9600 .
Cd1 N1 2.307(9) 7
Cd1 N1 2.307(9) .
Cd1 N6 2.370(9) 3_444
Cd1 N6 2.370(9) 6_445
Cd1 N5 2.439(9) 6_455
Cd1 N5 2.439(9) 3_544
F2 F3 1.66(4) 7
F3 F3 1.27(4) 7
F3 F2 1.66(4) 7
F5 B2 1.44(2) 7
F6 B2 1.289(10) 7
F7 B2 1.94(4) 7
N1 N2 1.403(12) .
N3 N4 1.403(12) .
N4 H4A 0.8900 .
N4 H4B 0.8900 .
N5 Cd1 2.439(9) 4
N6 Cd1 2.370(9) 4_545
O1 H1A 0.8200 .
O2 H2A 0.8200 .

loop_
_geom_torsion_atom_site_label_1
_geom_torsion_atom_site_label_2
_geom_torsion_atom_site_label_3
_geom_torsion_atom_site_label_4
_geom_torsion
_geom_torsion_site_symmetry_1
_geom_torsion_site_symmetry_2
_geom_torsion_site_symmetry_3
_geom_torsion_site_symmetry_4
N5 C2 C3 C4 0.5(19) . . . .
C2 C3 C4 C5 -2.0(18) . . . .
C2 C3 C4 C6 175.3(11) . . . .
N5 C1 C5 C4 0.4(19) . . . .
C3 C4 C5 C1 1.5(18) . . . .
C6 C4 C5 C1 -175.8(11) . . . .
C5 C4 C6 C11 23.6(18) . . . .
C3 C4 C6 C11 -153.5(12) . . . .
C5 C4 C6 C7 -159.0(12) . . . .
C3 C4 C6 C7 24.0(19) . . . .
C11 C6 C7 C8 -2(2) . . . .
C4 C6 C7 C8 -179.2(14) . . . .
C6 C7 C8 C9 1(3) . . . .
C7 C8 C9 C10 0(2) . . . .
C8 C9 C10 C11 -0.4(19) . . . .
C8 C9 C10 C12 -178.2(12) . . . .
C9 C10 C11 C6 -0.2(18) . . . .
C12 C10 C11 C6 177.5(10) . . . .
C7 C6 C11 C10 1.2(17) . . . .
C4 C6 C11 C10 178.7(11) . . . .
C11 C10 C12 N2 -152.1(11) . . . .
C9 C10 C12 N2 25.6(16) . . . .
C11 C10 C12 N3 25.4(17) . . . .
C9 C10 C12 N3 -156.8(11) . . . .
N1 C13 C14 C19 -89.8(14) . . . .
N3 C13 C14 C19 85.1(15) . . . .
N1 C13 C14 C15 92.7(16) . . . .
N3 C13 C14 C15 -92.3(13) . . . .
C19 C14 C15 C16 -0.1(19) . . . .
C13 C14 C15 C16 177.3(12) . . . .
C14 C15 C16 C17 1(2) . . . .
C15 C16 C17 C18 -2(2) . . . .
C16 C17 C18 C19 1.5(18) . . . .
C16 C17 C18 C20 -177.2(12) . . . .
C15 C14 C19 C18 -0.1(18) . . . .
C13 C14 C19 C18 -177.6(10) . . . .
C17 C18 C19 C14 -0.6(17) . . . .
C20 C18 C19 C14 178.2(11) . . . .
C19 C18 C20 C24 -163.9(11) . . . .
C17 C18 C20 C24 14.8(17) . . . .
C19 C18 C20 C21 14.3(16) . . . .
C17 C18 C20 C21 -167.0(11) . . . .
C24 C20 C21 C22 6.3(17) . . . .
C18 C20 C21 C22 -172.1(11) . . . .
C20 C21 C22 N6 -1(2) . . . .
C21 C20 C24 C23 -6.5(16) . . . .
C18 C20 C24 C23 171.8(10) . . . .
N6 C23 C24 C20 1.3(17) . . . .
F1 B1 F2 F3 -97.4(16) 7 . . 7
F1 B1 F2 F3 143.6(19) . . . 7
F2 B1 F2 F3 22.9(11) 7 . . 7
F3 B1 F2 F3 45(2) . . . 7
F1 B1 F3 F3 53(5) 7 . . 7
F1 B1 F3 F3 -148(3) . . . 7
F2 B1 F3 F3 119(3) 7 . . 7
F2 B1 F3 F3 -58(3) . . . 7
F1 B1 F3 F2 -66(2) 7 . . 7
F1 B1 F3 F2 92.7(13) . . . 7
F2 B1 F3 F2 -176.8(11) . . . 7
F3 B1 F3 F2 -119(3) 7 . . 7
F7 B2 F5 B2 -169(3) . . . 7
F6 B2 F5 B2 70.3(18) . . . 7
F5 B2 F5 B2 -62.0(17) 7 . . 7
F7 B2 F5 B2 9.0(16) 7 . . 7
F7 B2 F6 B2 159(4) . . . 7
F5 B2 F6 B2 -77(3) . . . 7
F5 B2 F6 B2 53(3) 7 . . 7
F7 B2 F6 B2 -14(3) 7 . . 7
F6 B2 F7 B2 -79(4) . . . 7
F5 B2 F7 B2 149(5) . . . 7
F5 B2 F7 B2 36(4) 7 . . 7
F7 B2 F7 B2 -20(13) 7 . . 7
N3 C13 N1 N2 0.4(11) . . . .
C14 C13 N1 N2 176.0(10) . . . .
N3 C13 N1 Cd1 159.4(8) . . . .
C14 C13 N1 Cd1 -25.1(17) . . . .
N1 Cd1 N1 C13 -63.9(10) 7 . . .
N6 Cd1 N1 C13 2.1(17) 3_444 . . .
N6 Cd1 N1 C13 134.4(11) 6_445 . . .
N5 Cd1 N1 C13 -149.2(10) 6_455 . . .
N5 Cd1 N1 C13 46.5(11) 3_544 . . .
N1 Cd1 N1 N2 94.3(7) 7 . . .
N6 Cd1 N1 N2 160.3(8) 3_444 . . .
N6 Cd1 N1 N2 -67.4(7) 6_445 . . .
N5 Cd1 N1 N2 9.0(7) 6_455 . . .
N5 Cd1 N1 N2 -155.3(7) 3_544 . . .
N3 C12 N2 N1 -0.3(11) . . . .
C10 C12 N2 N1 177.6(9) . . . .
C13 N1 N2 C12 -0.1(11) . . . .
Cd1 N1 N2 C12 -164.5(6) . . . .
N1 C13 N3 C12 -0.6(11) . . . .
C14 C13 N3 C12 -176.5(9) . . . .
N1 C13 N3 N4 176.8(10) . . . .
C14 C13 N3 N4 1.0(17) . . . .
N2 C12 N3 C13 0.6(11) . . . .
C10 C12 N3 C13 -177.3(9) . . . .
N2 C12 N3 N4 -176.9(10) . . . .
C10 C12 N3 N4 5.2(17) . . . .
C3 C2 N5 C1 1.4(17) . . . .
C3 C2 N5 Cd1 -173.4(8) . . . 4
C5 C1 N5 C2 -1.9(17) . . . .
C5 C1 N5 Cd1 173.5(9) . . . 4
C21 C22 N6 C23 -4.4(18) . . . .
C21 C22 N6 Cd1 156.3(10) . . . 4_545
C24 C23 N6 C22 4.3(17) . . . .
C24 C23 N6 Cd1 -154.4(8) . . . 4_545
